data_7239686
loop_
_publ_author_name
'Sun, Jing'
'Zhou, Tao'
'Pan, Dalong'
'Zhang, Xinzhu'
'Wang, Yuying'
'Shi, Yao-Cheng'
'Yu, Huaguang'

_publ_section_title
;
 Synthesis, structure, and photoluminescence properties of coordination
 polymers of
 4,4&#x2032;,4&#x2032;&#x2032;,4&#x2032;&#x2032;&#x2032;-tetrakiscarboxyphenylsilane
 and 3,5-bis(1&#x2032;,2&#x2032;,4&#x2032;-triazol-1&#x2032;-yl)pyridine
;
_journal_issue 3
_journal_name_full CrystEngComm
_journal_page_first 534
_journal_page_last 545
_journal_paper_doi 10.1039/C9CE01529A
_journal_volume 22
_journal_year 2020
_chemical_formula_moiety 'C56 H38 Cd2 O18 Si2, C9 H15 Cd N7 O4'
_chemical_formula_sum 'C65 H53 Cd3 N7 O22 Si2'
_chemical_formula_weight 1677.52
_space_group_crystal_system monoclinic
_space_group_IT_number 14
_space_group_name_Hall '-P 2yn'
_space_group_name_H-M_alt 'P 1 21/n 1'
_atom_sites_solution_hydrogens mixed
_atom_sites_solution_primary iterative
_audit_creation_date 2019-07-16
_audit_creation_method
;
Olex2 1.2
(compiled 2018.05.29 svn.r3508 for OlexSys, GUI svn.r5506)
;
_audit_update_record
;
2019-07-18 deposited with the CCDC.	2019-12-16 downloaded from the CCDC.
;
_cell_angle_alpha 90
_cell_angle_beta 93.237(3)
_cell_angle_gamma 90
_cell_formula_units_Z 4
_cell_length_a 13.3181(12)
_cell_length_b 26.176(3)
_cell_length_c 23.3090(19)
_cell_measurement_reflns_used 9947
_cell_measurement_temperature 295
_cell_measurement_theta_max 27.119
_cell_measurement_theta_min 2.342
_cell_volume 8112.9(14)
_computing_cell_refinement 'SAINT v8.27A (Bruker, 2012)'
_computing_data_reduction 'SAINT v8.27A (Bruker, 2012)'
_computing_molecular_graphics 'Olex2 (Dolomanov et al., 2009)'
_computing_publication_material 'Olex2 (Dolomanov et al., 2009)'
_computing_structure_refinement 'XL (Sheldrick, 2008)'
_computing_structure_solution 'olex2.solve (Bourhis et al., 2015)'
_diffrn_ambient_temperature 295
_diffrn_measured_fraction_theta_full 0.994
_diffrn_measured_fraction_theta_max 0.987
_diffrn_measurement_device_type 'Bruker APEX-II CCD'
_diffrn_measurement_method '\f and \w scans'
_diffrn_radiation_type MoK\a
_diffrn_radiation_wavelength 0.71073
_diffrn_reflns_av_R_equivalents 0.0596
_diffrn_reflns_av_unetI/netI 0.0687
_diffrn_reflns_Laue_measured_fraction_full 0.994
_diffrn_reflns_Laue_measured_fraction_max 0.987
_diffrn_reflns_limit_h_max 17
_diffrn_reflns_limit_h_min -17
_diffrn_reflns_limit_k_max 28
_diffrn_reflns_limit_k_min -33
_diffrn_reflns_limit_l_max 24
_diffrn_reflns_limit_l_min -30
_diffrn_reflns_number 76914
_diffrn_reflns_point_group_measured_fraction_full 0.994
_diffrn_reflns_point_group_measured_fraction_max 0.987
_diffrn_reflns_theta_full 25.242
_diffrn_reflns_theta_max 27.547
_diffrn_reflns_theta_min 1.967
_diffrn_standards_number 0
_exptl_absorpt_coefficient_mu 0.877
_exptl_absorpt_correction_T_max 0.746
_exptl_absorpt_correction_T_min 0.631
_exptl_absorpt_correction_type multi-scan
_exptl_crystal_colour 'clear light colourless'
_exptl_crystal_colour_lustre clear
_exptl_crystal_colour_modifier light
_exptl_crystal_colour_primary colourless
_exptl_crystal_density_diffrn 1.373
_exptl_crystal_description rhombohedral
_exptl_crystal_F_000 3360
_exptl_crystal_size_max 0.5
_exptl_crystal_size_mid 0.4
_exptl_crystal_size_min 0.4
_refine_diff_density_max 1.024
_refine_diff_density_min -0.628
_refine_diff_density_rms 0.084
_refine_ls_extinction_method none
_refine_ls_goodness_of_fit_ref 1.070
_refine_ls_hydrogen_treatment mixed
_refine_ls_matrix_type full
_refine_ls_number_parameters 915
_refine_ls_number_reflns 18495
_refine_ls_number_restraints 16
_refine_ls_restrained_S_all 1.071
_refine_ls_R_factor_all 0.0792
_refine_ls_R_factor_gt 0.0477
_refine_ls_shift/su_max 0.002
_refine_ls_shift/su_mean 0.000
_refine_ls_structure_factor_coef Fsqd
_refine_ls_weighting_details 'w=1/[\s^2^(Fo^2^)+(0.0643P)^2^] where P=(Fo^2^+2Fc^2^)/3'
_refine_ls_weighting_scheme calc
_refine_ls_wR_factor_gt 0.1201
_refine_ls_wR_factor_ref 0.1303
_reflns_Friedel_coverage 0.000
_reflns_number_gt 12558
_reflns_number_total 18495
_reflns_threshold_expression 'I > 2\s(I)'
_cod_data_source_file c9ce01529a2.cif
_cod_data_source_block 20161101-12-3_sq
_cod_depositor_comments
;Adding full bibliography for 7239684--7239686.cif.

 Adding full bibliography for 7239684--7239686.cif.
;
_cod_original_cell_volume 8112.8(13)
_cod_database_code 7239686
_shelx_shelxl_version_number 2014/7
_shelx_space_group_comment
;
The symmetry employed for this shelxl refinement is uniquely defined
by the following loop, which should always be used as a source of
symmetry information in preference to the above space-group names.
They are only intended as comments.
;
_shelx_estimated_absorpt_t_max 0.720
_shelx_estimated_absorpt_t_min 0.668
_olex2_refinement_description
;
1. Fixed Uiso
 At 1.2 times of:
  All C(H) groups
 At 1.5 times of:
  All O(H) groups, All O(H,H) groups
2. Restrained distances
 C54-C53A = C55A-C54 = C56A-C55A = C56A-C51A = C52A-C53A = C52A-C51A
 1.39 with sigma of 0.005
 C51B-C50B = C51A-C50A
 1.51 with sigma of 0.02
 O17B-C50B = O18B-C50B = O17A-C50A = O18A-C50A
 1.21 with sigma of 0.01
3. Restrained planarity
 C53A, C52A, C51A, C56A, C55A, C54, C50A
 with sigma of 0.1
4. Uiso/Uaniso restraints and constraints
Uanis(C51B) = Uanis(C51A)
Uanis(C52B) = Uanis(C52A)
Uanis(C53B) = Uanis(C53A)
Uanis(C55B) = Uanis(C55A)
Uanis(C56B) = Uanis(C56A)
Uanis(O17B) = Uanis(O17A)
Uanis(O18B) = Uanis(O18A)
5. Others
 Sof(C52A)=Sof(H52A)=Sof(C53A)=Sof(H53A)=Sof(C55A)=Sof(H55A)=Sof(C56A)=
 Sof(H56A)=Sof(C51A)=Sof(C50A)=Sof(O17A)=Sof(H18A)=Sof(O18A)=1-FVAR(1)
 Sof(C51B)=Sof(C52B)=Sof(H52B)=Sof(C53B)=Sof(H53B)=Sof(C55B)=Sof(H55B)=
 Sof(C56B)=Sof(H56B)=Sof(C50B)=Sof(O17B)=Sof(H18B)=Sof(O18B)=FVAR(1)
6.a Riding coordinates:
 O17B(H18B), O17A(H18A), O9(H9A,H9B), O21(H21A,H21B), O20(H20A,H20B), O19(H19A,
 H19B), O22(H22A,H22B)
6.b Rotating group:
 O14(H14A,H14B)
6.c Aromatic/amide H refined with riding coordinates:
 C34(H34), C32(H32), C31(H31), C35(H35), C64(H64), C27(H27), C18(H18),
 C63(H63), C61(H61), C60(H60), C41(H41), C42(H42), C38(H38), C49(H49), C45(H45),
  C46(H46), C13(H13), C11(H11), C57(H57), C58(H58), C10(H10), C48(H48),
 C39(H39), C28(H28), C24(H24), C3(H3), C7(H7), C25(H25), C6(H6), C4(H4),
 C17(H17), C20(H20), C21(H21), C14(H14), C52B(H52B), C53B(H53B), C55B(H55B),
 C56B(H56B), C52A(H52A), C53A(H53A), C55A(H55A), C56A(H56A), C65(H65)
6.d Fitted hexagon refined as free rotating group:
 C51B(C52B,C53B,C54,C55B,C56B)
6.e Idealised tetrahedral OH refined as rotating group:
 O6(H6A)
;
_olex2_submission_special_instructions 'No special instructions were received'

loop_
_space_group_symop_operation_xyz
'x, y, z'
'-x+1/2, y+1/2, -z+1/2'
'-x, -y, -z'
'x-1/2, -y-1/2, z-1/2'

loop_
_atom_site_label
_atom_site_type_symbol
_atom_site_fract_x
_atom_site_fract_y
_atom_site_fract_z
_atom_site_U_iso_or_equiv
_atom_site_adp_type
_atom_site_occupancy
_atom_site_site_symmetry_order
_atom_site_calc_flag
_atom_site_refinement_flags_posn
_atom_site_refinement_flags_occupancy
_atom_site_disorder_assembly
_atom_site_disorder_group
Cd2 Cd 0.72865(2) 0.14744(2) 0.20074(2) 0.03928(9) Uani 1 1 d . . . .
Cd1 Cd 1.15832(2) -0.36663(2) 0.20361(2) 0.04111(9) Uani 1 1 d . . . .
Si1 Si 1.57491(7) -0.57542(4) 0.39757(4) 0.0354(2) Uani 1 1 d . . . .
Si2 Si 1.04886(7) -0.08865(4) 0.41080(4) 0.0327(2) Uani 1 1 d . . . .
C33 C 1.0611(3) -0.14652(14) 0.36440(14) 0.0358(8) Uani 1 1 d . . . .
O10 O 1.1559(2) -0.27674(10) 0.21688(11) 0.0521(7) Uani 1 1 d . . . .
O11 O 1.0842(2) -0.32275(10) 0.28080(11) 0.0517(7) Uani 1 1 d . . . .
C29 C 1.1099(2) -0.28013(15) 0.26226(15) 0.0365(8) Uani 1 1 d . . . .
C30 C 1.0903(2) -0.23353(13) 0.29628(15) 0.0353(8) Uani 1 1 d . . . .
C34 C 1.0235(3) -0.19375(15) 0.37849(16) 0.0472(9) Uani 1 1 d . . . .
H34 H 0.9874 -0.1969 0.4113 0.057 Uiso 1 1 calc R . . .
C32 C 1.1116(3) -0.14380(15) 0.31406(16) 0.0481(10) Uani 1 1 d . . . .
H32 H 1.1361 -0.1124 0.3026 0.058 Uiso 1 1 calc R . . .
C31 C 1.1267(3) -0.18631(15) 0.28044(16) 0.0472(9) Uani 1 1 d . . . .
H31 H 1.1613 -0.1832 0.2471 0.057 Uiso 1 1 calc R . . .
C35 C 1.0380(3) -0.23660(15) 0.34503(17) 0.0469(10) Uani 1 1 d . . . .
H35 H 1.0117 -0.2679 0.3558 0.056 Uiso 1 1 calc R . . .
Cd3 Cd 1.46882(2) -0.23349(2) 0.22926(2) 0.04837(10) Uani 1 1 d . . . .
C47 C 0.9587(2) -0.10213(14) 0.46789(14) 0.0360(8) Uani 1 1 d . . . .
C5 C 1.6038(3) -0.63424(14) 0.35540(16) 0.0395(8) Uani 1 1 d . . . .
C19 C 1.6924(3) -0.53974(14) 0.42005(15) 0.0432(9) Uani 1 1 d . . . .
C12 C 1.5083(3) -0.59721(13) 0.46181(14) 0.0362(8) Uani 1 1 d . . . .
C26 C 1.4916(3) -0.53112(14) 0.35413(14) 0.0398(8) Uani 1 1 d . . . .
N5 N 1.2988(2) -0.26098(12) 0.38726(12) 0.0401(7) Uani 1 1 d . . . .
C64 C 1.3300(3) -0.27476(16) 0.33602(15) 0.0431(9) Uani 1 1 d . . . .
H64 H 1.3199 -0.3066 0.3190 0.052 Uiso 1 1 calc R . . .
N7 N 1.3265(3) -0.21227(15) 0.39909(15) 0.0673(11) Uani 1 1 d . . . .
N6 N 1.3772(2) -0.23626(13) 0.31336(13) 0.0477(8) Uani 1 1 d . . . .
C27 C 1.4175(3) -0.54887(16) 0.31494(18) 0.0602(12) Uani 1 1 d . . . .
H27 H 1.4128 -0.5837 0.3076 0.072 Uiso 1 1 calc R . . .
C18 C 1.7221(3) -0.52879(16) 0.47581(16) 0.0493(10) Uani 1 1 d . . . .
H18 H 1.6850 -0.5418 0.5051 0.059 Uiso 1 1 calc R . . .
C63 C 1.2222(2) -0.26644(14) 0.47899(14) 0.0378(8) Uani 1 1 d . . . .
H63 H 1.2468 -0.2342 0.4890 0.045 Uiso 1 1 calc R . . .
C61 C 1.2034(3) -0.33646(15) 0.41275(15) 0.0417(9) Uani 1 1 d . . . .
H61 H 1.2163 -0.3505 0.3773 0.050 Uiso 1 1 calc R . . .
C62 C 1.2407(2) -0.28859(14) 0.42696(13) 0.0368(8) Uani 1 1 d . . . .
N3 N 1.1681(3) -0.22560(14) 0.58466(14) 0.0537(9) Uani 1 1 d . . . .
N2 N 1.1390(2) -0.27354(12) 0.56894(12) 0.0426(7) Uani 1 1 d . . . .
C59 C 1.1650(3) -0.29459(14) 0.51581(14) 0.0389(8) Uani 1 1 d . . . .
N4 N 1.1491(2) -0.36290(13) 0.44890(13) 0.0495(8) Uani 1 1 d . . . .
C60 C 1.1309(3) -0.34260(16) 0.49946(15) 0.0466(10) Uani 1 1 d . . . .
H60 H 1.0940 -0.3613 0.5248 0.056 Uiso 1 1 calc R . . .
O13 O 0.8658(2) 0.12670(10) 0.26942(12) 0.0520(7) Uani 1 1 d . . . .
O12 O 0.7608(2) 0.06770(10) 0.23629(12) 0.0576(7) Uani 1 1 d . . . .
C36 C 0.8379(3) 0.08054(15) 0.26654(15) 0.0424(9) Uani 1 1 d . . . .
C37 C 0.8946(3) 0.04048(13) 0.29960(14) 0.0367(8) Uani 1 1 d . . . .
C40 C 0.9962(3) -0.03581(13) 0.36449(14) 0.0362(8) Uani 1 1 d . . . .
C41 C 0.9192(3) -0.04762(15) 0.32341(18) 0.0558(11) Uani 1 1 d . . . .
H41 H 0.9013 -0.0816 0.3171 0.067 Uiso 1 1 calc R . . .
C42 C 0.8696(3) -0.01016(15) 0.29238(17) 0.0542(11) Uani 1 1 d . . . .
H42 H 0.8179 -0.0191 0.2658 0.065 Uiso 1 1 calc R . . .
C38 C 0.9724(3) 0.05267(15) 0.33965(18) 0.0561(11) Uani 1 1 d . . . .
H38 H 0.9917 0.0866 0.3450 0.067 Uiso 1 1 calc R . . .
C44 C 0.8271(3) -0.11856(15) 0.55594(15) 0.0400(8) Uani 1 1 d . . . .
C49 C 0.8052(3) -0.08323(18) 0.51438(17) 0.0574(12) Uani 1 1 d . . . .
H49 H 0.7460 -0.0644 0.5151 0.069 Uiso 1 1 calc R . . .
C45 C 0.9138(3) -0.14643(15) 0.55395(16) 0.0458(9) Uani 1 1 d . . . .
H45 H 0.9294 -0.1709 0.5820 0.055 Uiso 1 1 calc R . . .
C46 C 0.9784(3) -0.13832(14) 0.51019(16) 0.0445(9) Uani 1 1 d . . . .
H46 H 1.0367 -0.1578 0.5093 0.053 Uiso 1 1 calc R . . .
C13 C 1.5580(3) -0.62711(15) 0.50373(16) 0.0474(9) Uani 1 1 d . . . .
H13 H 1.6257 -0.6347 0.5006 0.057 Uiso 1 1 calc R . . .
C9 C 1.4094(3) -0.63479(14) 0.55552(16) 0.0451(9) Uani 1 1 d . . . .
C11 C 1.4076(3) -0.58686(17) 0.46802(18) 0.0562(11) Uani 1 1 d . . . .
H11 H 1.3719 -0.5672 0.4406 0.067 Uiso 1 1 calc R . . .
N1 N 1.0735(3) -0.26038(14) 0.65104(14) 0.0540(9) Uani 1 1 d . . . .
C57 C 1.1272(3) -0.21965(18) 0.63373(16) 0.0538(11) Uani 1 1 d . . . .
H57 H 1.1342 -0.1898 0.6552 0.065 Uiso 1 1 calc R . . .
C58 C 1.0829(3) -0.29296(18) 0.60954(17) 0.0622(12) Uani 1 1 d . . . .
H58 H 1.0544 -0.3254 0.6082 0.075 Uiso 1 1 calc R . . .
C10 C 1.3599(3) -0.60558(17) 0.51468(18) 0.0575(11) Uani 1 1 d . . . .
H10 H 1.2923 -0.5981 0.5183 0.069 Uiso 1 1 calc R . . .
O16 O 0.6754(2) -0.10533(15) 0.60446(11) 0.0763(10) Uani 1 1 d . . . .
C43 C 0.7613(3) -0.12546(17) 0.60564(17) 0.0491(10) Uani 1 1 d . . . .
C48 C 0.8699(3) -0.07500(17) 0.47111(16) 0.0533(11) Uani 1 1 d . . . .
H48 H 0.8534 -0.0505 0.4433 0.064 Uiso 1 1 calc R . . .
O15 O 0.7947(2) -0.14945(13) 0.64880(14) 0.0686(9) Uani 1 1 d . . . .
C39 C 1.0210(3) 0.01478(15) 0.37148(17) 0.0531(11) Uani 1 1 d . . . .
H39 H 1.0720 0.0237 0.3985 0.064 Uiso 1 1 calc R . . .
C23 C 1.3537(3) -0.46430(15) 0.29745(14) 0.0430(9) Uani 1 1 d . . . .
C2 C 1.6443(2) -0.72321(14) 0.29370(16) 0.0394(8) Uani 1 1 d . . . .
C28 C 1.3508(3) -0.51615(17) 0.28677(19) 0.0644(13) Uani 1 1 d . . . .
H28 H 1.3029 -0.5292 0.2601 0.077 Uiso 1 1 calc R . . .
C24 C 1.4291(4) -0.44680(17) 0.3350(2) 0.0747(15) Uani 1 1 d . . . .
H24 H 1.4349 -0.4119 0.3417 0.090 Uiso 1 1 calc R . . .
C3 C 1.6722(5) -0.67742(17) 0.2758(2) 0.099(2) Uani 1 1 d . . . .
H3 H 1.7058 -0.6749 0.2420 0.119 Uiso 1 1 calc R . . .
C7 C 1.5954(5) -0.72613(18) 0.3426(2) 0.091(2) Uani 1 1 d . . . .
H7 H 1.5752 -0.7577 0.3563 0.109 Uiso 1 1 calc R . . .
C25 C 1.4953(4) -0.47903(17) 0.3625(2) 0.0739(15) Uani 1 1 d . . . .
H25 H 1.5448 -0.4656 0.3879 0.089 Uiso 1 1 calc R . . .
C6 C 1.5751(5) -0.68121(19) 0.3726(2) 0.095(2) Uani 1 1 d . . . .
H6 H 1.5403 -0.6838 0.4060 0.114 Uiso 1 1 calc R . . .
C4 C 1.6524(5) -0.63300(18) 0.3062(2) 0.106(2) Uani 1 1 d . . . .
H4 H 1.6732 -0.6017 0.2921 0.127 Uiso 1 1 calc R . . .
O2 O 1.6433(2) -0.81354(11) 0.28033(12) 0.0562(7) Uani 1 1 d . . . .
C1 C 1.6678(3) -0.77091(15) 0.26209(16) 0.0403(9) Uani 1 1 d . . . .
C16 C 1.8642(3) -0.48016(14) 0.44781(17) 0.0460(9) Uani 1 1 d . . . .
C17 C 1.8061(3) -0.49881(16) 0.48993(17) 0.0518(10) Uani 1 1 d . . . .
H17 H 1.8230 -0.4913 0.5283 0.062 Uiso 1 1 calc R . . .
C20 C 1.7501(4) -0.5186(2) 0.37882(19) 0.092(2) Uani 1 1 d . . . .
H20 H 1.7309 -0.5241 0.3403 0.111 Uiso 1 1 calc R . . .
C21 C 1.8344(4) -0.4900(2) 0.39192(19) 0.0862(18) Uani 1 1 d . . . .
H21 H 1.8715 -0.4771 0.3625 0.103 Uiso 1 1 calc R . . .
O1 O 1.7149(2) -0.76697(10) 0.21695(13) 0.0550(7) Uani 1 1 d . . . .
O6 O 2.0102(2) -0.43722(12) 0.42053(11) 0.0610(8) Uani 1 1 d . . . .
H6A H 2.0604 -0.4218 0.4328 0.092 Uiso 1 1 calc GR . . .
O8 O 1.2872(3) -0.38208(12) 0.27897(14) 0.0746(9) Uani 1 1 d . . . .
O7 O 1.2137(2) -0.44520(11) 0.23353(13) 0.0670(8) Uani 1 1 d . . . .
O5 O 1.9709(2) -0.43222(14) 0.51208(13) 0.0740(9) Uani 1 1 d . . . .
C15 C 1.9518(3) -0.44796(16) 0.46424(18) 0.0495(10) Uani 1 1 d . . . .
O4 O 1.4064(3) -0.67649(17) 0.64477(15) 0.1012(14) Uani 1 1 d . . . .
C22 C 1.2805(3) -0.42855(16) 0.26853(17) 0.0496(10) Uani 1 1 d . . . .
C14 C 1.5087(3) -0.64577(16) 0.54995(17) 0.0526(10) Uani 1 1 d . . . .
H14 H 1.5432 -0.6659 0.5774 0.063 Uiso 1 1 calc R . . .
C8 C 1.3591(4) -0.65204(19) 0.60757(19) 0.0639(13) Uani 1 1 d . . . .
O3 O 1.2684(3) -0.63830(14) 0.61165(14) 0.0848(11) Uani 1 1 d . . . .
C51B C 1.3801(2) -0.0703(2) 0.4809(2) 0.0587(18) Uani 0.544(3) 1 d D P A 1
C52B C 1.3487(3) -0.0522(3) 0.4268(2) 0.076(2) Uani 0.544(3) 1 d G P A 1
H52B H 1.3954 -0.0389 0.4026 0.091 Uiso 0.544(3) 1 calc R P A 1
C53B C 1.2474(3) -0.0540(2) 0.40877(14) 0.073(2) Uani 0.544(3) 1 d G P A 1
H53B H 1.2264 -0.0418 0.3726 0.088 Uiso 0.544(3) 1 calc R P A 1
C54 C 1.1777(2) -0.07390(14) 0.44486(13) 0.0466(9) Uani 1 1 d DG . . .
C55B C 1.2091(3) -0.0920(2) 0.49897(15) 0.065(2) Uani 0.544(3) 1 d G P A 1
H55B H 1.1624 -0.1054 0.5231 0.078 Uiso 0.544(3) 1 calc R P A 1
C56B C 1.3103(3) -0.0903(2) 0.51700(17) 0.0675(19) Uani 0.544(3) 1 d G P A 1
H56B H 1.3313 -0.1024 0.5532 0.081 Uiso 0.544(3) 1 calc R P A 1
C50B C 1.4918(6) -0.0742(4) 0.5007(4) 0.072(3) Uani 0.544(3) 1 d D P A 1
O17B O 1.5561(5) -0.0609(4) 0.4693(3) 0.119(3) Uani 0.544(3) 1 d D P A 1
H18B H 1.5715 -0.0906 0.5616 0.10(3) Uiso 0.544(3) 1 d R P A 1
O18B O 1.5110(5) -0.0942(3) 0.5480(3) 0.0830(17) Uani 0.544(3) 1 d D P A 1
C52A C 1.3547(6) -0.0867(4) 0.4618(3) 0.076(2) Uani 0.456(3) 1 d D P A 2
H52A H 1.4148 -0.0989 0.4486 0.091 Uiso 0.456(3) 1 calc R P A 2
C53A C 1.2670(4) -0.0933(4) 0.4275(4) 0.073(2) Uani 0.456(3) 1 d D P A 2
H53A H 1.2686 -0.1108 0.3928 0.088 Uiso 0.456(3) 1 calc R P A 2
C55A C 1.1794(6) -0.0547(4) 0.5011(2) 0.065(2) Uani 0.456(3) 1 d D P A 2
H55A H 1.1182 -0.0459 0.5158 0.078 Uiso 0.456(3) 1 calc R P A 2
C56A C 1.2661(5) -0.0477(4) 0.5364(3) 0.0675(19) Uani 0.456(3) 1 d D P A 2
H56A H 1.2636 -0.0335 0.5729 0.081 Uiso 0.456(3) 1 calc R P A 2
C51A C 1.3566(6) -0.0628(4) 0.5150(3) 0.0587(18) Uani 0.456(3) 1 d D P A 2
C50A C 1.4514(7) -0.0615(4) 0.5521(3) 0.058(3) Uani 0.456(3) 1 d D P A 2
O17A O 1.5291(7) -0.0734(6) 0.5298(5) 0.119(3) Uani 0.456(3) 1 d D P A 2
H18A H 1.5093 -0.0478 0.6207 0.6(3) Uiso 0.456(3) 1 d R P A 2
O18A O 1.4486(5) -0.0473(3) 0.6018(3) 0.0830(17) Uani 0.456(3) 1 d D P A 2
C65 C 1.3723(4) -0.19922(18) 0.35294(19) 0.0690(13) Uani 1 1 d . . . .
H65 H 1.3993 -0.1669 0.3480 0.083 Uiso 1 1 calc R . . .
O9 O 0.9953(2) -0.37653(18) 0.17595(19) 0.1200(18) Uani 1 1 d . . . .
H9A H 0.9815 -0.3742 0.1385 0.180 Uiso 1 1 d R . . .
H9B H 0.9546 -0.3513 0.1836 0.180 Uiso 1 1 d R . . .
O21 O 1.5971(2) -0.23520(11) 0.29789(12) 0.0581(8) Uani 1 1 d . . . .
H21A H 1.6569 -0.2363 0.2820 0.087 Uiso 1 1 d R . . .
H21B H 1.5962 -0.2643 0.3179 0.087 Uiso 1 1 d R . . .
O20 O 1.45907(19) -0.31985(12) 0.22483(13) 0.0624(8) Uani 1 1 d . . . .
H20A H 1.4073 -0.3302 0.2048 0.094 Uiso 1 1 d R . . .
H20B H 1.4811 -0.3329 0.2576 0.094 Uiso 1 1 d R . . .
O19 O 1.3206(2) -0.22519(15) 0.17673(15) 0.0848(11) Uani 1 1 d . . . .
H19A H 1.2598 -0.2427 0.1892 0.127 Uiso 1 1 d R . . .
H19B H 1.3403 -0.2625 0.1861 0.127 Uiso 1 1 d R . . .
O22 O 1.4817(4) -0.14666(16) 0.2221(2) 0.1351(18) Uani 1 1 d . . . .
H22A H 1.5235 -0.1603 0.2477 0.203 Uiso 1 1 d R . . .
H22B H 1.4343 -0.1707 0.2034 0.203 Uiso 1 1 d R . . .
O14 O 0.5663(2) 0.13030(14) 0.17051(15) 0.0822(11) Uani 1 1 d . . . .
H14A H 0.5616 0.1237 0.1330 0.123 Uiso 1 1 d GR . . .
H14B H 0.5290 0.1582 0.1735 0.123 Uiso 1 1 d GR . . .

loop_
_atom_site_aniso_label
_atom_site_aniso_U_11
_atom_site_aniso_U_22
_atom_site_aniso_U_33
_atom_site_aniso_U_23
_atom_site_aniso_U_13
_atom_site_aniso_U_12
Cd2 0.04119(16) 0.03896(16) 0.03819(15) -0.00039(11) 0.00679(11) 0.00852(11)
Cd1 0.03825(16) 0.04642(18) 0.03892(15) -0.00816(12) 0.00449(11) 0.00566(12)
Si1 0.0406(5) 0.0347(5) 0.0311(5) 0.0003(4) 0.0047(4) -0.0028(4)
Si2 0.0339(5) 0.0344(5) 0.0298(5) -0.0007(4) 0.0014(4) 0.0035(4)
C33 0.0358(19) 0.039(2) 0.0326(18) 0.0014(15) 0.0049(14) 0.0072(16)
O10 0.0622(18) 0.0507(17) 0.0454(15) -0.0028(13) 0.0205(13) 0.0065(13)
O11 0.0547(16) 0.0440(17) 0.0585(17) -0.0129(13) 0.0230(13) -0.0089(13)
C29 0.0251(17) 0.049(2) 0.0352(19) -0.0048(17) 0.0024(14) 0.0049(16)
C30 0.0297(18) 0.040(2) 0.0361(18) -0.0063(16) -0.0011(14) 0.0021(15)
C34 0.055(2) 0.045(2) 0.043(2) -0.0078(18) 0.0201(18) -0.0054(19)
C32 0.063(3) 0.040(2) 0.043(2) 0.0057(18) 0.0117(19) 0.0010(18)
C31 0.059(2) 0.046(2) 0.039(2) 0.0005(18) 0.0193(18) 0.0036(19)
C35 0.052(2) 0.040(2) 0.050(2) -0.0068(18) 0.0192(19) -0.0067(18)
Cd3 0.04971(18) 0.0621(2) 0.03512(15) 0.00849(13) 0.01812(12) 0.00426(14)
C47 0.0347(19) 0.044(2) 0.0294(17) -0.0060(16) -0.0022(14) 0.0014(16)
C5 0.040(2) 0.038(2) 0.041(2) -0.0013(16) 0.0067(16) 0.0005(16)
C19 0.047(2) 0.045(2) 0.038(2) 0.0034(17) 0.0032(16) -0.0045(17)
C12 0.046(2) 0.0294(19) 0.0336(18) -0.0027(15) 0.0053(15) 0.0003(16)
C26 0.051(2) 0.036(2) 0.0325(18) -0.0013(15) 0.0017(16) -0.0016(17)
N5 0.0409(17) 0.053(2) 0.0272(15) -0.0024(14) 0.0115(12) -0.0033(14)
C64 0.040(2) 0.061(3) 0.0288(18) 0.0022(17) 0.0079(15) 0.0021(18)
N7 0.094(3) 0.060(3) 0.051(2) -0.0121(18) 0.036(2) -0.026(2)
N6 0.0430(18) 0.062(2) 0.0393(18) 0.0035(16) 0.0151(14) 0.0005(16)
C27 0.075(3) 0.038(2) 0.065(3) -0.010(2) -0.023(2) 0.006(2)
C18 0.050(2) 0.055(3) 0.045(2) 0.0008(19) 0.0098(18) -0.0087(19)
C63 0.0369(19) 0.047(2) 0.0303(18) -0.0050(16) 0.0065(15) -0.0025(16)
C61 0.042(2) 0.053(2) 0.0310(18) -0.0061(17) 0.0070(15) -0.0057(18)
C62 0.0295(17) 0.056(2) 0.0257(16) 0.0027(16) 0.0073(13) -0.0030(16)
N3 0.064(2) 0.061(2) 0.0368(17) -0.0108(16) 0.0159(16) -0.0114(18)
N2 0.0445(18) 0.054(2) 0.0302(15) -0.0050(14) 0.0119(13) -0.0038(15)
C59 0.0391(19) 0.052(2) 0.0269(17) -0.0045(16) 0.0091(14) -0.0026(17)
N4 0.0495(19) 0.059(2) 0.0416(18) -0.0090(16) 0.0123(15) -0.0156(16)
C60 0.048(2) 0.059(3) 0.0345(19) -0.0042(18) 0.0129(17) -0.0139(19)
O13 0.0585(17) 0.0345(16) 0.0615(18) 0.0045(13) -0.0100(13) 0.0002(13)
O12 0.0646(18) 0.0443(16) 0.0610(18) 0.0003(14) -0.0216(15) 0.0043(14)
C36 0.048(2) 0.041(2) 0.038(2) -0.0004(17) 0.0059(17) 0.0070(18)
C37 0.040(2) 0.037(2) 0.0322(17) -0.0037(15) -0.0002(15) 0.0044(16)
C40 0.0400(19) 0.039(2) 0.0297(17) -0.0028(15) 0.0006(14) 0.0006(16)
C41 0.070(3) 0.034(2) 0.060(3) -0.0030(19) -0.024(2) -0.0007(19)
C42 0.060(3) 0.040(2) 0.059(3) -0.0021(19) -0.031(2) -0.0001(19)
C38 0.069(3) 0.034(2) 0.063(3) 0.001(2) -0.015(2) -0.007(2)
C44 0.0331(19) 0.053(2) 0.0344(19) -0.0027(17) 0.0020(15) -0.0079(17)
C49 0.035(2) 0.092(4) 0.045(2) 0.007(2) 0.0063(17) 0.018(2)
C45 0.052(2) 0.045(2) 0.042(2) 0.0053(17) 0.0092(18) -0.0057(18)
C46 0.048(2) 0.041(2) 0.046(2) 0.0018(17) 0.0101(17) 0.0110(17)
C13 0.042(2) 0.053(2) 0.047(2) 0.0087(19) 0.0035(17) 0.0051(18)
C9 0.064(3) 0.034(2) 0.038(2) -0.0030(17) 0.0139(18) -0.0082(18)
C11 0.052(2) 0.064(3) 0.053(2) 0.016(2) 0.0131(19) 0.017(2)
N1 0.062(2) 0.065(2) 0.0377(18) -0.0052(16) 0.0230(16) -0.0009(18)
C57 0.056(2) 0.070(3) 0.036(2) -0.013(2) 0.0091(18) 0.005(2)
C58 0.080(3) 0.062(3) 0.049(2) -0.012(2) 0.036(2) -0.017(2)
C10 0.047(2) 0.066(3) 0.062(3) 0.012(2) 0.026(2) 0.011(2)
O16 0.0352(16) 0.154(3) 0.0401(16) 0.0084(18) 0.0039(12) 0.0095(18)
C43 0.041(2) 0.066(3) 0.040(2) -0.005(2) 0.0040(17) -0.016(2)
C48 0.050(2) 0.070(3) 0.039(2) 0.013(2) 0.0039(18) 0.018(2)
O15 0.067(2) 0.078(2) 0.064(2) 0.0225(17) 0.0291(16) 0.0060(16)
C39 0.062(3) 0.041(2) 0.053(2) 0.0052(19) -0.0268(19) -0.007(2)
C23 0.051(2) 0.043(2) 0.0339(19) -0.0003(17) -0.0017(16) -0.0034(18)
C2 0.0293(18) 0.044(2) 0.046(2) -0.0074(17) 0.0056(15) 0.0043(16)
C28 0.073(3) 0.052(3) 0.065(3) -0.011(2) -0.029(2) -0.001(2)
C24 0.102(4) 0.034(2) 0.083(3) -0.011(2) -0.041(3) 0.005(2)
C3 0.177(6) 0.039(3) 0.090(4) 0.004(3) 0.097(4) 0.009(3)
C7 0.142(5) 0.047(3) 0.091(4) -0.025(3) 0.071(4) -0.040(3)
C25 0.093(4) 0.043(3) 0.079(3) -0.011(2) -0.045(3) -0.002(2)
C6 0.146(5) 0.060(3) 0.089(4) -0.037(3) 0.085(4) -0.041(3)
C4 0.189(7) 0.036(3) 0.103(4) 0.009(3) 0.104(5) 0.012(3)
O2 0.0675(18) 0.0422(17) 0.0608(18) -0.0104(14) 0.0199(14) -0.0099(14)
C1 0.0319(19) 0.045(2) 0.044(2) -0.0066(17) 0.0044(16) 0.0020(16)
C16 0.049(2) 0.037(2) 0.052(2) 0.0089(18) -0.0022(18) -0.0039(17)
C17 0.055(2) 0.056(3) 0.044(2) -0.0040(19) -0.0024(18) -0.010(2)
C20 0.091(4) 0.146(5) 0.039(2) -0.008(3) -0.001(2) -0.071(4)
C21 0.087(4) 0.127(5) 0.046(3) 0.006(3) 0.010(2) -0.053(3)
O1 0.0593(17) 0.0407(16) 0.0677(19) -0.0060(13) 0.0276(15) 0.0082(13)
O6 0.0585(18) 0.072(2) 0.0519(17) 0.0026(15) 0.0010(14) -0.0267(15)
O8 0.095(2) 0.047(2) 0.077(2) -0.0123(16) -0.0356(18) 0.0206(17)
O7 0.0635(19) 0.0559(19) 0.078(2) 0.0016(16) -0.0287(16) -0.0032(15)
O5 0.076(2) 0.089(2) 0.0576(19) -0.0121(18) 0.0040(16) -0.0335(18)
C15 0.048(2) 0.050(3) 0.050(2) 0.007(2) -0.0017(19) -0.0045(19)
O4 0.125(3) 0.122(3) 0.056(2) 0.043(2) 0.004(2) -0.047(3)
C22 0.055(2) 0.049(3) 0.045(2) 0.0011(19) 0.0040(19) 0.004(2)
C14 0.062(3) 0.052(3) 0.043(2) 0.0187(19) -0.0035(19) -0.001(2)
C8 0.090(4) 0.060(3) 0.044(3) -0.006(2) 0.021(2) -0.032(3)
O3 0.104(3) 0.097(3) 0.057(2) -0.0010(18) 0.039(2) -0.025(2)
C51B 0.047(4) 0.070(5) 0.058(5) -0.010(4) -0.004(4) 0.001(3)
C52B 0.041(3) 0.120(8) 0.065(5) -0.006(4) 0.004(3) 0.008(4)
C53B 0.037(3) 0.121(8) 0.060(4) -0.015(4) -0.003(3) 0.016(4)
C54 0.039(2) 0.048(2) 0.052(2) -0.0044(19) -0.0066(17) 0.0015(17)
C55B 0.046(4) 0.092(6) 0.056(3) 0.014(4) -0.009(3) -0.007(4)
C56B 0.050(4) 0.101(6) 0.050(4) 0.007(4) -0.008(3) 0.007(4)
C50B 0.034(5) 0.108(8) 0.074(6) 0.014(6) 0.009(4) 0.005(5)
O17B 0.051(3) 0.209(8) 0.095(5) 0.051(5) -0.013(3) -0.006(4)
O18B 0.049(3) 0.129(5) 0.068(3) 0.036(3) -0.019(2) 0.001(3)
C52A 0.041(3) 0.120(8) 0.065(5) -0.006(4) 0.004(3) 0.008(4)
C53A 0.037(3) 0.121(8) 0.060(4) -0.015(4) -0.003(3) 0.016(4)
C55A 0.046(4) 0.092(6) 0.056(3) 0.014(4) -0.009(3) -0.007(4)
C56A 0.050(4) 0.101(6) 0.050(4) 0.007(4) -0.008(3) 0.007(4)
C51A 0.047(4) 0.070(5) 0.058(5) -0.010(4) -0.004(4) 0.001(3)
C50A 0.051(6) 0.080(7) 0.043(5) 0.016(5) 0.007(4) -0.009(5)
O17A 0.051(3) 0.209(8) 0.095(5) 0.051(5) -0.013(3) -0.006(4)
O18A 0.049(3) 0.129(5) 0.068(3) 0.036(3) -0.019(2) 0.001(3)
C65 0.092(3) 0.060(3) 0.060(3) -0.004(2) 0.040(3) -0.019(3)
O9 0.0395(18) 0.175(4) 0.144(4) -0.114(3) -0.006(2) 0.015(2)
O21 0.0523(17) 0.074(2) 0.0491(16) 0.0067(14) 0.0120(13) -0.0023(14)
O20 0.0503(17) 0.066(2) 0.071(2) -0.0010(16) -0.0006(14) -0.0119(14)
O19 0.0541(19) 0.125(3) 0.075(2) 0.040(2) 0.0040(16) -0.0010(19)
O22 0.185(5) 0.074(3) 0.148(4) 0.025(3) 0.022(4) 0.021(3)
O14 0.0449(17) 0.114(3) 0.087(2) -0.056(2) 0.0017(16) 0.0158(17)

loop_
_atom_type_symbol
_atom_type_description
_atom_type_scat_dispersion_real
_atom_type_scat_dispersion_imag
_atom_type_scat_source
C C 0.0033 0.0016 'International Tables Vol C Tables 4.2.6.8 and 6.1.1.4'
H H 0.0000 0.0000 'International Tables Vol C Tables 4.2.6.8 and 6.1.1.4'
Cd Cd -0.8075 1.2024 'International Tables Vol C Tables 4.2.6.8 and 6.1.1.4'
N N 0.0061 0.0033 'International Tables Vol C Tables 4.2.6.8 and 6.1.1.4'
O O 0.0106 0.0060 'International Tables Vol C Tables 4.2.6.8 and 6.1.1.4'
Si Si 0.0817 0.0704 'International Tables Vol C Tables 4.2.6.8 and 6.1.1.4'

loop_
_geom_angle_atom_site_label_1
_geom_angle_atom_site_label_2
_geom_angle_atom_site_label_3
_geom_angle
_geom_angle_site_symmetry_1
_geom_angle_site_symmetry_3
O13 Cd2 O2 87.60(10) . 1_465
O12 Cd2 O13 55.59(9) . .
O12 Cd2 O2 101.08(10) . 1_465
O12 Cd2 O1 148.77(10) . 1_465
O12 Cd2 O14 95.02(12) . .
O1 Cd2 O13 100.09(10) 1_465 .
O1 Cd2 O2 54.60(9) 1_465 1_465
O3 Cd2 O13 112.93(13) 4 .
O3 Cd2 O12 101.23(12) 4 .
O3 Cd2 O2 155.77(12) 4 1_465
O3 Cd2 O1 106.92(12) 4 1_465
O3 Cd2 O14 87.77(14) 4 .
O14 Cd2 O13 145.78(12) . .
O14 Cd2 O2 81.00(10) . 1_465
O14 Cd2 O1 99.25(11) . 1_465
O10 Cd1 O11 54.36(9) . .
O10 Cd1 O16 115.02(11) . 4_655
O10 Cd1 O8 94.89(10) . .
O11 Cd1 O16 156.61(10) . 4_655
O11 Cd1 O8 80.80(11) . .
O15 Cd1 O10 84.75(10) 4_655 .
O15 Cd1 O11 134.13(10) 4_655 .
O15 Cd1 O16 54.29(10) 4_655 4_655
O15 Cd1 O8 83.37(13) 4_655 .
O8 Cd1 O16 122.36(11) . 4_655
O7 Cd1 O10 149.37(10) . .
O7 Cd1 O11 110.05(11) . .
O7 Cd1 O16 88.43(12) . 4_655
O7 Cd1 O15 94.71(12) . 4_655
O7 Cd1 O8 54.79(10) . .
O9 Cd1 O10 97.58(13) . .
O9 Cd1 O11 80.69(11) . .
O9 Cd1 O16 80.46(11) . 4_655
O9 Cd1 O15 129.65(15) . 4_655
O9 Cd1 O8 145.51(17) . .
O9 Cd1 O7 105.95(15) . .
C19 Si1 C5 111.28(17) . .
C19 Si1 C12 110.77(16) . .
C12 Si1 C5 106.80(16) . .
C26 Si1 C5 111.04(16) . .
C26 Si1 C19 107.71(16) . .
C26 Si1 C12 109.24(16) . .
C33 Si2 C47 109.72(16) . .
C33 Si2 C54 107.54(15) . .
C47 Si2 C54 110.05(15) . .
C40 Si2 C33 107.90(15) . .
C40 Si2 C47 108.35(15) . .
C40 Si2 C54 113.23(16) . .
C34 C33 Si2 122.8(3) . .
C34 C33 C32 116.6(3) . .
C32 C33 Si2 120.6(3) . .
C29 O10 Cd1 92.9(2) . .
C29 O11 Cd1 92.1(2) . .
O10 C29 C30 120.0(3) . .
O11 C29 O10 120.7(3) . .
O11 C29 C30 119.2(3) . .
C31 C30 C29 121.0(3) . .
C35 C30 C29 120.5(3) . .
C35 C30 C31 118.4(3) . .
C33 C34 C35 121.8(3) . .
C31 C32 C33 122.1(4) . .
C32 C31 C30 120.2(3) . .
C30 C35 C34 120.9(4) . .
N1 Cd3 N6 172.31(12) 4_655 .
O21 Cd3 N6 79.57(10) . .
O21 Cd3 N1 95.09(11) . 4_655
O21 Cd3 O22 90.82(16) . .
O20 Cd3 N6 88.64(11) . .
O20 Cd3 N1 86.10(11) . 4_655
O20 Cd3 O21 92.94(10) . .
O20 Cd3 O19 91.43(12) . .
O20 Cd3 O22 173.07(15) . .
O19 Cd3 N6 88.64(11) . .
O19 Cd3 N1 97.08(12) . 4_655
O19 Cd3 O21 167.32(11) . .
O19 Cd3 O22 86.12(18) . .
O22 Cd3 N6 97.77(15) . .
O22 Cd3 N1 87.78(16) . 4_655
C46 C47 Si2 122.1(3) . .
C46 C47 C48 116.2(3) . .
C48 C47 Si2 121.7(3) . .
C6 C5 Si1 121.3(3) . .
C4 C5 Si1 123.2(3) . .
C4 C5 C6 115.5(4) . .
C18 C19 Si1 124.3(3) . .
C18 C19 C20 115.8(4) . .
C20 C19 Si1 119.6(3) . .
C13 C12 Si1 120.3(3) . .
C11 C12 Si1 122.0(3) . .
C11 C12 C13 117.6(3) . .
C27 C26 Si1 121.9(3) . .
C25 C26 Si1 121.5(3) . .
C25 C26 C27 116.3(4) . .
C64 N5 N7 110.0(3) . .
C64 N5 C62 130.3(3) . .
N7 N5 C62 119.7(3) . .
N6 C64 N5 109.4(4) . .
C65 N7 N5 102.3(3) . .
C64 N6 Cd3 129.5(3) . .
C64 N6 C65 103.6(3) . .
C65 N6 Cd3 126.4(3) . .
C28 C27 C26 121.5(4) . .
C19 C18 C17 121.9(4) . .
C62 C63 C59 116.8(3) . .
N4 C61 C62 121.3(3) . .
C63 C62 N5 119.0(3) . .
C63 C62 C61 120.8(3) . .
C61 C62 N5 120.1(3) . .
C57 N3 N2 102.7(3) . .
N3 N2 C59 121.0(3) . .
C58 N2 N3 108.8(3) . .
C58 N2 C59 130.1(3) . .
C63 C59 N2 120.2(3) . .
C60 C59 C63 119.6(3) . .
C60 C59 N2 120.1(3) . .
C60 N4 C61 119.0(3) . .
N4 C60 C59 122.4(3) . .
C36 O13 Cd2 88.3(2) . .
C36 O12 Cd2 95.1(2) . .
O13 C36 C37 120.6(3) . .
O12 C36 O13 120.9(3) . .
O12 C36 C37 118.6(3) . .
C42 C37 C36 120.4(3) . .
C42 C37 C38 118.0(3) . .
C38 C37 C36 121.6(3) . .
C41 C40 Si2 118.0(3) . .
C39 C40 Si2 124.5(3) . .
C39 C40 C41 117.2(3) . .
C42 C41 C40 121.2(4) . .
C41 C42 C37 121.4(3) . .
C39 C38 C37 120.3(4) . .
C49 C44 C45 119.1(3) . .
C49 C44 C43 121.3(4) . .
C45 C44 C43 119.5(4) . .
C44 C49 C48 120.6(4) . .
C44 C45 C46 120.2(4) . .
C47 C46 C45 121.9(3) . .
C14 C13 C12 121.2(3) . .
C10 C9 C14 119.0(3) . .
C10 C9 C8 121.2(4) . .
C14 C9 C8 119.7(4) . .
C10 C11 C12 120.3(4) . .
C57 N1 Cd3 128.8(3) . 4_556
C58 N1 Cd3 127.9(3) . 4_556
C58 N1 C57 102.7(3) . .
N3 C57 N1 114.8(4) . .
N1 C58 N2 110.9(4) . .
C9 C10 C11 121.6(4) . .
C43 O16 Cd1 89.2(2) . 4_556
C44 C43 Cd1 173.7(3) . 4_556
O16 C43 Cd1 63.4(2) . 4_556
O16 C43 C44 120.1(4) . .
O15 C43 Cd1 57.4(2) . 4_556
O15 C43 C44 119.0(4) . .
O15 C43 O16 120.8(4) . .
C49 C48 C47 122.0(4) . .
C43 O15 Cd1 95.6(2) . 4_556
C40 C39 C38 121.9(3) . .
C28 C23 C22 121.8(3) . .
C24 C23 C28 117.1(4) . .
C24 C23 C22 121.1(4) . .
C3 C2 C7 118.3(4) . .
C3 C2 C1 121.9(4) . .
C7 C2 C1 119.7(4) . .
C27 C28 C23 121.1(4) . .
C25 C24 C23 121.8(4) . .
C2 C3 C4 121.9(4) . .
C2 C7 C6 119.4(4) . .
C24 C25 C26 122.1(4) . .
C5 C6 C7 123.2(4) . .
C5 C4 C3 121.7(4) . .
C1 O2 Cd2 88.5(2) . 1_645
C2 C1 Cd2 173.8(3) . 1_645
O2 C1 Cd2 64.3(2) . 1_645
O2 C1 C2 121.0(3) . .
O2 C1 O1 120.8(3) . .
O1 C1 Cd2 56.49(18) . 1_645
O1 C1 C2 118.2(3) . .
C17 C16 C15 119.2(4) . .
C21 C16 C17 118.0(4) . .
C21 C16 C15 122.7(4) . .
C16 C17 C18 120.7(4) . .
C21 C20 C19 123.1(4) . .
C16 C21 C20 120.4(4) . .
C1 O1 Cd2 96.1(2) . 1_645
C22 O8 Cd1 88.9(2) . .
C22 O7 Cd1 95.2(2) . .
O6 C15 C16 114.0(4) . .
O5 C15 C16 124.1(4) . .
O5 C15 O6 122.0(4) . .
O8 C22 C23 119.3(4) . .
O8 C22 O7 120.7(4) . .
O7 C22 C23 120.0(4) . .
C9 C14 C13 120.3(4) . .
O4 C8 C9 119.9(5) . .
O4 C8 O3 123.3(4) . .
O3 C8 C9 116.7(5) . .
C8 O3 Cd2 108.8(3) . 4_656
C52B C51B C56B 120.0 . .
C52B C51B C50B 122.1(4) . .
C56B C51B C50B 117.6(4) . .
C53B C52B C51B 120.0 . .
C52B C53B C54 120.0 . .
C53B C54 Si2 116.4(2) . .
C53B C54 C55B 120.0 . .
C55B C54 Si2 122.1(2) . .
C53A C54 Si2 125.5(4) . .
C53A C54 C55A 116.1(5) . .
C55A C54 Si2 115.6(4) . .
C56B C55B C54 120.0 . .
C55B C56B C51B 120.0 . .
O17B C50B C51B 120.5(7) . .
O17B C50B O18B 123.0(8) . .
O18B C50B C51B 116.3(7) . .
C53A C52A C51A 122.9(9) . .
C54 C53A C52A 119.8(7) . .
C56A C55A C54 124.6(7) . .
C51A C56A C55A 117.4(8) . .
C52A C51A C50A 120.1(7) . .
C56A C51A C52A 118.5(8) . .
C56A C51A C50A 120.6(7) . .
O17A C50A C51A 117.1(9) . .
O18A C50A C51A 119.2(8) . .
O18A C50A O17A 123.7(10) . .
N7 C65 N6 114.7(4) . .

loop_
_geom_bond_atom_site_label_1
_geom_bond_atom_site_label_2
_geom_bond_distance
_geom_bond_site_symmetry_2
Cd2 O13 2.422(3) .
Cd2 O12 2.277(3) .
Cd2 O2 2.453(3) 1_465
Cd2 O1 2.281(3) 1_465
Cd2 O3 2.185(3) 4
Cd2 O14 2.281(3) .
Cd1 O10 2.374(3) .
Cd1 O11 2.394(2) .
Cd1 O16 2.448(3) 4_655
Cd1 O15 2.318(3) 4_655
Cd1 O8 2.420(3) .
Cd1 O7 2.281(3) .
Cd1 O9 2.245(3) .
Si1 C5 1.878(4) .
Si1 C19 1.872(4) .
Si1 C12 1.872(3) .
Si1 C26 1.864(4) .
Si2 C33 1.874(4) .
Si2 C47 1.875(3) .
Si2 C40 1.867(4) .
Si2 C54 1.889(3) .
C33 C34 1.380(5) .
C33 C32 1.387(5) .
O10 C29 1.255(4) .
O11 C29 1.251(4) .
C29 C30 1.486(5) .
C30 C31 1.385(5) .
C30 C35 1.369(5) .
C34 C35 1.386(5) .
C32 C31 1.382(5) .
Cd3 N6 2.368(3) .
Cd3 N1 2.363(3) 4_655
Cd3 O21 2.274(3) .
Cd3 O20 2.266(3) .
Cd3 O19 2.274(3) .
Cd3 O22 2.286(4) .
C47 C46 1.382(5) .
C47 C48 1.385(5) .
C5 C6 1.355(6) .
C5 C4 1.350(6) .
C19 C18 1.367(5) .
C19 C20 1.379(6) .
C12 C13 1.391(5) .
C12 C11 1.384(5) .
C26 C27 1.387(5) .
C26 C25 1.378(6) .
N5 C64 1.336(4) .
N5 N7 1.351(5) .
N5 C62 1.435(4) .
C64 N6 1.314(5) .
N7 C65 1.311(5) .
N6 C65 1.343(5) .
C27 C28 1.374(6) .
C18 C17 1.391(5) .
C63 C62 1.379(5) .
C63 C59 1.391(5) .
C61 C62 1.382(5) .
C61 N4 1.334(4) .
N3 N2 1.358(4) .
N3 C57 1.304(5) .
N2 C59 1.416(4) .
N2 C58 1.339(5) .
C59 C60 1.382(5) .
N4 C60 1.327(5) .
O13 C36 1.265(4) .
O12 C36 1.258(4) .
C36 C37 1.483(5) .
C37 C42 1.375(5) .
C37 C38 1.392(5) .
C40 C41 1.398(5) .
C40 C39 1.372(5) .
C41 C42 1.366(5) .
C38 C39 1.378(5) .
C44 C49 1.359(5) .
C44 C45 1.368(5) .
C44 C43 1.503(5) .
C49 C48 1.380(5) .
C45 C46 1.388(5) .
C13 C14 1.382(5) .
C9 C10 1.362(6) .
C9 C14 1.366(6) .
C9 C8 1.489(5) .
C11 C10 1.380(5) .
N1 Cd3 2.363(3) 4_556
N1 C57 1.357(5) .
N1 C58 1.301(5) .
O16 Cd1 2.448(3) 4_556
O16 C43 1.258(5) .
C43 Cd1 2.737(4) 4_556
C43 O15 1.247(5) .
O15 Cd1 2.318(3) 4_556
C23 C28 1.380(6) .
C23 C24 1.372(5) .
C23 C22 1.486(5) .
C2 C3 1.329(6) .
C2 C7 1.346(6) .
C2 C1 1.492(5) .
C24 C25 1.356(6) .
C3 C4 1.394(6) .
C7 C6 1.403(6) .
O2 Cd2 2.453(3) 1_645
O2 C1 1.244(4) .
C1 Cd2 2.721(4) 1_645
C1 O1 1.259(4) .
C16 C17 1.374(5) .
C16 C21 1.365(6) .
C16 C15 1.472(5) .
C20 C21 1.370(6) .
O1 Cd2 2.281(3) 1_645
O6 C15 1.346(5) .
O8 C22 1.243(5) .
O7 C22 1.250(5) .
O5 C15 1.202(5) .
O4 C8 1.223(6) .
C8 O3 1.270(6) .
O3 Cd2 2.185(3) 4_656
C51B C52B 1.3900 .
C51B C56B 1.3900 .
C51B C50B 1.535(8) .
C52B C53B 1.3900 .
C53B C54 1.3900 .
C54 C55B 1.3900 .
C54 C53A 1.376(5) .
C54 C55A 1.403(5) .
C55B C56B 1.3900 .
C50B O17B 1.207(7) .
C50B O18B 1.237(8) .
C52A C53A 1.389(5) .
C52A C51A 1.389(5) .
C55A C56A 1.392(5) .
C56A C51A 1.387(5) .
C51A C50A 1.490(11) .
C50A O17A 1.225(9) .
C50A O18A 1.218(8) .

loop_
_smtbx_masks_void_nr
_smtbx_masks_void_average_x
_smtbx_masks_void_average_y
_smtbx_masks_void_average_z
_smtbx_masks_void_volume
_smtbx_masks_void_count_electrons
1 -0.909 0.250 0.312 948.9 289.4
2 -0.510 0.750 0.269 948.9 289.0
